data_4103821
loop_
_publ_author_name
'Thomas C. Coombs'
'Yongqiang Zhang'
'Ethel C. Garnier-Amblard'
'Lanny S. Liebeskind'

_publ_section_title
;
 Organometallic Enantiomeric Scaffolding. Sequential
 Semipinacol/1,5-"Michael-like" Reactions as a Strategic Approach to
 Bridgehead-Quaternary Center Aza[3.3.1]Bicyclics: Application to the
 Total Synthesis of (-)-Adaline
;
_journal_name_full 'Journal of the American Chemical Society'
_journal_page_first 876
_journal_page_last 877
_journal_paper_doi 10.1021/ja808533z
_journal_volume 131
_journal_year 2009
_chemical_formula_sum 'C29 H29 B Mo N7 O6'
_chemical_formula_weight 678.34
_chemical_name_systematic
; 
 ? 
;
_space_group_IT_number 82
_symmetry_cell_setting tetragonal
_symmetry_space_group_name_Hall 'I -4'
_symmetry_space_group_name_H-M 'I -4'
_atom_sites_solution_hydrogens geom
_atom_sites_solution_primary direct
_atom_sites_solution_secondary difmap
_audit_creation_method SHELXL-97
_cell_angle_alpha 90.00
_cell_angle_beta 90.00
_cell_angle_gamma 90.00
_cell_formula_units_Z 8
_cell_length_a 21.1763(14)
_cell_length_b 21.1763(14)
_cell_length_c 12.8350(10)
_cell_measurement_reflns_used 5664
_cell_measurement_temperature 173(2)
_cell_measurement_theta_max 24.16
_cell_measurement_theta_min 2.67
_cell_volume 5755.7(7)
_computing_cell_refinement 'Bruker SMART'
_computing_data_collection 'Bruker SMART'
_computing_data_reduction 'Bruker SAINT'
_computing_molecular_graphics 'Bruker SHELXTL'
_computing_publication_material 'Bruker SHELXTL'
_computing_structure_refinement 'SHELXL-97 (Sheldrick, 1997)'
_computing_structure_solution 'SHELXS-97 (Sheldrick, 1990)'
_diffrn_ambient_temperature 173(2)
_diffrn_measured_fraction_theta_full 0.863
_diffrn_measured_fraction_theta_max 0.863
_diffrn_measurement_device_type 'CCD area detector'
_diffrn_measurement_method 'phi and omega scans'
_diffrn_radiation_monochromator graphite
_diffrn_radiation_source 'fine-focus sealed tube'
_diffrn_radiation_type MoK\a
_diffrn_radiation_wavelength 0.71073
_diffrn_reflns_av_R_equivalents 0.0590
_diffrn_reflns_av_sigmaI/netI 0.0861
_diffrn_reflns_limit_h_max 28
_diffrn_reflns_limit_h_min -28
_diffrn_reflns_limit_k_max 28
_diffrn_reflns_limit_k_min -28
_diffrn_reflns_limit_l_max 17
_diffrn_reflns_limit_l_min -17
_diffrn_reflns_number 29240
_diffrn_reflns_theta_full 28.36
_diffrn_reflns_theta_max 28.36
_diffrn_reflns_theta_min 1.86
_exptl_absorpt_coefficient_mu 0.513
_exptl_absorpt_correction_T_max 1.00
_exptl_absorpt_correction_T_min 0.828000
_exptl_absorpt_correction_type multi-scan
_exptl_crystal_colour orange
_exptl_crystal_density_diffrn 1.566
_exptl_crystal_density_method 'not measured'
_exptl_crystal_description irreg
_exptl_crystal_F_000 2776
_exptl_crystal_size_max 0.26
_exptl_crystal_size_mid 0.17
_exptl_crystal_size_min 0.14
_refine_diff_density_max 0.555
_refine_diff_density_min -0.542
_refine_diff_density_rms 0.074
_refine_ls_abs_structure_details 'Flack H D (1983), Acta Cryst. A39, 876-881'
_refine_ls_abs_structure_Flack -0.01(3)
_refine_ls_extinction_method none
_refine_ls_goodness_of_fit_ref 1.008
_refine_ls_hydrogen_treatment mixed
_refine_ls_matrix_type full
_refine_ls_number_parameters 398
_refine_ls_number_reflns 6173
_refine_ls_number_restraints 0
_refine_ls_restrained_S_all 1.008
_refine_ls_R_factor_all 0.0492
_refine_ls_R_factor_gt 0.0413
_refine_ls_shift/su_max 0.002
_refine_ls_shift/su_mean 0.000
_refine_ls_structure_factor_coef Fsqd
_refine_ls_weighting_details 'calc w=1/[\s^2^(Fo^2^)+(0.0190P)^2^+0.0000P] where P=(Fo^2^+2Fc^2^)/3'
_refine_ls_weighting_scheme calc
_refine_ls_wR_factor_gt 0.0801
_refine_ls_wR_factor_ref 0.0814
_reflns_number_gt 5215
_reflns_number_total 6173
_reflns_threshold_expression >2sigma(I)
_cod_data_source_file ja808533z_si_003.cif
_cod_data_source_block zyq594si
_cod_database_code 4103821

loop_
_symmetry_equiv_pos_as_xyz
'x, y, z'
'-x, -y, z'
'y, -x, -z'
'-y, x, -z'
'x+1/2, y+1/2, z+1/2'
'-x+1/2, -y+1/2, z+1/2'
'y+1/2, -x+1/2, -z+1/2'
'-y+1/2, x+1/2, -z+1/2'

loop_
_atom_site_label
_atom_site_type_symbol
_atom_site_fract_x
_atom_site_fract_y
_atom_site_fract_z
_atom_site_U_iso_or_equiv
_atom_site_adp_type
_atom_site_occupancy
_atom_site_symmetry_multiplicity
_atom_site_calc_flag
_atom_site_refinement_flags
Mo1 Mo 0.874448(15) 0.713327(15) 0.90459(3) 0.02490(8) Uani 1 1 d .
B1 B 0.9394(2) 0.5901(2) 1.0239(4) 0.0362(12) Uani 1 1 d .
H1 H 0.9592 0.5527 1.0584 0.043 Uiso 1 1 calc R
C1 C 0.7784(2) 0.5924(2) 0.9324(4) 0.0370(12) Uani 1 1 d .
H1A H 0.7431 0.6119 0.9001 0.044 Uiso 1 1 calc R
C2 C 0.7791(2) 0.5318(2) 0.9719(4) 0.0456(13) Uani 1 1 d .
H2 H 0.7451 0.5026 0.9728 0.055 Uiso 1 1 calc R
C3 C 0.8376(2) 0.5227(2) 1.0085(4) 0.0400(11) Uani 1 1 d .
H3 H 0.8528 0.4847 1.0390 0.048 Uiso 1 1 calc R
C4 C 0.9329(2) 0.7448(2) 1.1393(3) 0.0350(10) Uani 1 1 d .
H4 H 0.9230 0.7885 1.1375 0.042 Uiso 1 1 calc R
C5 C 0.9644(2) 0.7147(2) 1.2201(4) 0.0403(11) Uani 1 1 d .
H5 H 0.9791 0.7333 1.2830 0.048 Uiso 1 1 calc R
C6 C 0.9699(2) 0.6538(2) 1.1910(4) 0.0389(11) Uani 1 1 d .
H6 H 0.9901 0.6213 1.2297 0.047 Uiso 1 1 calc R
C7 C 0.9981(2) 0.6625(2) 0.7852(4) 0.0343(10) Uani 1 1 d .
H7 H 0.9966 0.6938 0.7323 0.041 Uiso 1 1 calc R
C8 C 1.0413(2) 0.6148(2) 0.7905(4) 0.0421(12) Uani 1 1 d .
H8 H 1.0743 0.6063 0.7425 0.051 Uiso 1 1 calc R
C9 C 1.0275(2) 0.5820(2) 0.8785(4) 0.0374(11) Uani 1 1 d .
H9 H 1.0504 0.5466 0.9038 0.045 Uiso 1 1 calc R
C10 C 0.77153(18) 0.81759(19) 0.8174(3) 0.0257(8) Uani 1 1 d .
H10 H 0.7881 0.8118 0.7451 0.031 Uiso 1 1 calc R
C11 C 0.77621(19) 0.75533(19) 0.8739(3) 0.0268(9) Uani 1 1 d .
H11 H 0.7440 0.7235 0.8515 0.032 Uiso 1 1 calc R
C12 C 0.78853(19) 0.7553(2) 0.9830(3) 0.0289(10) Uani 1 1 d .
H12 H 0.7630 0.7230 1.0213 0.035 Uiso 1 1 calc R
C13 C 0.79494(19) 0.8141(2) 1.0405(3) 0.0277(9) Uani 1 1 d .
C14 C 0.79092(19) 0.87774(19) 0.9793(3) 0.0266(9) Uani 1 1 d .
C16 C 0.83379(19) 0.9137(2) 0.8103(3) 0.0291(9) Uani 1 1 d .
C17 C 0.8735(2) 0.9374(2) 0.6418(4) 0.0397(11) Uani 1 1 d .
H17A H 0.9165 0.9438 0.6701 0.048 Uiso 1 1 calc R
H17B H 0.8521 0.9790 0.6383 0.048 Uiso 1 1 calc R
C18 C 0.8772(2) 0.9092(2) 0.5365(4) 0.0317(10) Uani 1 1 d .
C19 C 0.8763(2) 0.8453(2) 0.5199(4) 0.0346(10) Uani 1 1 d .
H19 H 0.8725 0.8172 0.5773 0.042 Uiso 1 1 calc R
C20 C 0.8807(2) 0.8216(2) 0.4203(4) 0.0451(13) Uani 1 1 d .
H20 H 0.8793 0.7773 0.4091 0.054 Uiso 1 1 calc R
C21 C 0.8870(2) 0.8607(3) 0.3392(4) 0.0528(15) Uani 1 1 d .
H21 H 0.8903 0.8438 0.2709 0.063 Uiso 1 1 calc R
C22 C 0.8886(3) 0.9244(3) 0.3533(4) 0.0544(15) Uani 1 1 d .
H22 H 0.8923 0.9517 0.2948 0.065 Uiso 1 1 calc R
C23 C 0.8851(2) 0.9491(2) 0.4511(4) 0.0412(11) Uani 1 1 d .
H23 H 0.8880 0.9934 0.4611 0.049 Uiso 1 1 calc R
C24 C 0.70163(19) 0.8401(2) 0.8103(3) 0.0328(10) Uani 1 1 d .
H24A H 0.6987 0.8752 0.7596 0.039 Uiso 1 1 calc R
H24B H 0.6752 0.8050 0.7841 0.039 Uiso 1 1 calc R
C25 C 0.6761(2) 0.8621(2) 0.9151(4) 0.0366(10) Uani 1 1 d .
C26 C 0.7211(2) 0.8989(2) 0.9816(3) 0.0333(10) Uani 1 1 d .
H26A H 0.7061 0.8968 1.0546 0.040 Uiso 1 1 calc R
H26B H 0.7192 0.9437 0.9599 0.040 Uiso 1 1 calc R
C27 C 0.8300(2) 0.9269(2) 1.0381(3) 0.0357(10) Uani 1 1 d .
H27A H 0.8214 0.9687 1.0068 0.043 Uiso 1 1 calc R
H27B H 0.8147 0.9282 1.1110 0.043 Uiso 1 1 calc R
C28 C 0.9010(2) 0.9173(2) 1.0403(4) 0.0425(11) Uani 1 1 d .
H28A H 0.9182 0.9240 0.9703 0.064 Uiso 1 1 calc R
H28B H 0.9104 0.8742 1.0633 0.064 Uiso 1 1 calc R
H28C H 0.9201 0.9475 1.0888 0.064 Uiso 1 1 calc R
C29 C 0.85343(18) 0.7089(2) 0.7565(3) 0.0295(9) Uani 1 1 d .
C30 C 0.9207(2) 0.7904(2) 0.8574(3) 0.0272(9) Uani 1 1 d .
N1 N 0.83430(17) 0.61938(17) 0.9464(3) 0.0342(9) Uani 1 1 d .
N2 N 0.87125(18) 0.57525(17) 0.9955(3) 0.0341(8) Uani 1 1 d .
N3 N 0.91840(16) 0.70362(16) 1.0646(3) 0.0314(8) Uani 1 1 d .
N4 N 0.94150(16) 0.64668(15) 1.0965(3) 0.0340(8) Uani 1 1 d .
N5 N 0.95817(17) 0.65842(16) 0.8658(3) 0.0301(8) Uani 1 1 d .
N6 N 0.97630(16) 0.60724(16) 0.9245(3) 0.0315(8) Uani 1 1 d .
N7 N 0.80887(15) 0.86668(15) 0.8688(3) 0.0247(7) Uani 1 1 d .
O1 O 0.79794(15) 0.81504(15) 1.1347(2) 0.0362(7) Uani 1 1 d .
O2 O 0.62213(16) 0.8531(2) 0.9395(3) 0.0598(10) Uani 1 1 d .
O3 O 0.85308(17) 0.96458(14) 0.8377(3) 0.0437(8) Uani 1 1 d .
O4 O 0.83836(14) 0.89517(14) 0.7080(2) 0.0334(7) Uani 1 1 d .
O5 O 0.84383(16) 0.70742(17) 0.6681(3) 0.0461(9) Uani 1 1 d .
O6 O 0.95019(14) 0.82959(15) 0.8182(3) 0.0404(8) Uani 1 1 d .

loop_
_atom_site_aniso_label
_atom_site_aniso_U_11
_atom_site_aniso_U_22
_atom_site_aniso_U_33
_atom_site_aniso_U_23
_atom_site_aniso_U_13
_atom_site_aniso_U_12
Mo1 0.02348(18) 0.02258(18) 0.02864(15) -0.00130(15) 0.00149(15) 0.00087(15)
B1 0.039(3) 0.025(3) 0.045(3) 0.008(2) 0.001(2) 0.006(2)
C1 0.026(2) 0.028(2) 0.057(3) -0.003(2) 0.008(2) -0.0018(18)
C2 0.037(3) 0.036(3) 0.063(3) 0.001(2) 0.012(2) -0.010(2)
C3 0.048(3) 0.027(2) 0.045(3) 0.004(2) 0.013(2) 0.002(2)
C4 0.037(3) 0.037(2) 0.031(2) -0.0019(19) 0.0019(19) 0.003(2)
C5 0.040(3) 0.052(3) 0.029(2) -0.005(2) 0.000(2) 0.007(2)
C6 0.044(3) 0.039(3) 0.034(3) 0.008(2) 0.000(2) -0.002(2)
C7 0.029(2) 0.039(3) 0.035(2) -0.006(2) 0.0068(19) -0.0037(19)
C8 0.028(2) 0.048(3) 0.050(3) -0.017(2) 0.011(2) -0.001(2)
C9 0.029(2) 0.033(2) 0.051(3) -0.009(2) 0.001(2) 0.0043(18)
C10 0.021(2) 0.028(2) 0.028(2) 0.0014(17) -0.0017(16) 0.0021(16)
C11 0.021(2) 0.022(2) 0.037(3) -0.0025(16) 0.0047(16) 0.0019(16)
C12 0.022(2) 0.027(2) 0.038(3) 0.0086(19) 0.0063(17) -0.0004(17)
C13 0.020(2) 0.032(2) 0.031(2) 0.0002(19) 0.0046(18) 0.0047(18)
C14 0.023(2) 0.023(2) 0.033(2) -0.0040(17) 0.0025(17) 0.0048(16)
C16 0.028(2) 0.031(2) 0.028(2) 0.0008(17) 0.0018(17) 0.0031(18)
C17 0.048(3) 0.032(3) 0.040(3) 0.007(2) 0.010(2) -0.010(2)
C18 0.024(2) 0.036(3) 0.036(2) -0.005(2) 0.0025(18) -0.0007(19)
C19 0.032(2) 0.036(3) 0.036(3) 0.007(2) 0.000(2) -0.0008(19)
C20 0.030(2) 0.045(3) 0.061(4) -0.015(3) 0.004(2) -0.002(2)
C21 0.040(3) 0.083(5) 0.035(3) -0.016(3) -0.002(2) 0.012(3)
C22 0.051(3) 0.075(4) 0.037(3) 0.013(3) 0.006(2) 0.009(3)
C23 0.042(3) 0.031(2) 0.050(3) 0.008(2) 0.006(2) 0.001(2)
C24 0.025(2) 0.030(2) 0.044(3) 0.0026(19) -0.0037(19) 0.0026(18)
C25 0.028(2) 0.037(2) 0.044(3) 0.008(2) -0.002(2) 0.0081(17)
C26 0.037(3) 0.028(2) 0.034(2) 0.0014(18) 0.0098(19) 0.0118(19)
C27 0.043(3) 0.039(3) 0.025(2) -0.0073(19) 0.002(2) -0.001(2)
C28 0.047(3) 0.039(3) 0.042(3) -0.001(2) -0.005(2) -0.006(2)
C29 0.027(2) 0.025(2) 0.036(2) -0.004(2) -0.0006(17) 0.0021(17)
C30 0.026(2) 0.026(2) 0.029(2) 0.0016(17) -0.0001(18) 0.0022(18)
N1 0.030(2) 0.0245(18) 0.048(2) -0.0023(16) 0.0044(17) 0.0041(15)
N2 0.038(2) 0.0235(18) 0.040(2) 0.0023(15) 0.0045(17) 0.0047(16)
N3 0.0288(19) 0.0297(19) 0.036(2) 0.0010(15) 0.0042(15) 0.0038(15)
N4 0.0386(19) 0.0298(18) 0.0338(18) 0.0029(18) 0.0031(19) 0.0066(14)
N5 0.0283(19) 0.0284(19) 0.034(2) -0.0031(15) -0.0008(15) 0.0003(15)
N6 0.0295(19) 0.0288(18) 0.036(2) -0.0055(15) -0.0033(16) 0.0042(14)
N7 0.0206(16) 0.0234(17) 0.0301(18) -0.0010(13) -0.0004(13) 0.0003(13)
O1 0.0389(19) 0.0351(18) 0.0346(18) 0.0015(14) 0.0041(14) 0.0020(14)
O2 0.0260(18) 0.090(3) 0.063(3) -0.012(2) 0.0073(16) -0.0004(18)
O3 0.069(2) 0.0298(17) 0.0322(17) -0.0049(14) 0.0061(16) -0.0120(16)
O4 0.0418(18) 0.0295(16) 0.0288(15) 0.0004(13) 0.0003(13) -0.0072(13)
O5 0.057(2) 0.047(2) 0.0345(18) -0.0053(17) -0.0074(16) 0.0028(17)
O6 0.0317(18) 0.0393(18) 0.050(2) 0.0065(16) 0.0035(15) -0.0026(15)

loop_
_atom_type_symbol
_atom_type_description
_atom_type_scat_dispersion_real
_atom_type_scat_dispersion_imag
_atom_type_scat_source
C C 0.0033 0.0016 'International Tables Vol C Tables 4.2.6.8 and 6.1.1.4'
H H 0.0000 0.0000 'International Tables Vol C Tables 4.2.6.8 and 6.1.1.4'
B B 0.0013 0.0007 'International Tables Vol C Tables 4.2.6.8 and 6.1.1.4'
N N 0.0061 0.0033 'International Tables Vol C Tables 4.2.6.8 and 6.1.1.4'
O O 0.0106 0.0060 'International Tables Vol C Tables 4.2.6.8 and 6.1.1.4'
Mo Mo -1.6832 0.6857 'International Tables Vol C Tables 4.2.6.8 and 6.1.1.4'

loop_
_geom_angle_atom_site_label_1
_geom_angle_atom_site_label_2
_geom_angle_atom_site_label_3
_geom_angle
C29 Mo1 C30 81.72(17)
C29 Mo1 N5 86.40(16)
C30 Mo1 N5 88.18(16)
C29 Mo1 N1 95.96(16)
C30 Mo1 N1 171.63(16)
N5 Mo1 N1 83.63(13)
C29 Mo1 C12 105.59(16)
C30 Mo1 C12 102.01(16)
N5 Mo1 C12 165.14(14)
N1 Mo1 C12 86.36(15)
C29 Mo1 N3 166.26(15)
C30 Mo1 N3 98.51(15)
N5 Mo1 N3 79.88(13)
N1 Mo1 N3 81.81(14)
C12 Mo1 N3 87.86(14)
C29 Mo1 C11 69.24(16)
C30 Mo1 C11 94.30(16)
N5 Mo1 C11 154.82(14)
N1 Mo1 C11 92.38(14)
C12 Mo1 C11 36.42(15)
N3 Mo1 C11 124.27(13)
N4 B1 N2 109.7(4)
N4 B1 N6 107.9(4)
N2 B1 N6 109.4(4)
N1 C1 C2 109.9(4)
C3 C2 C1 105.9(4)
N2 C3 C2 109.2(4)
N3 C4 C5 110.4(4)
C6 C5 C4 105.8(4)
C5 C6 N4 108.3(4)
N5 C7 C8 109.7(4)
C9 C8 C7 106.0(4)
N6 C9 C8 109.5(4)
N7 C10 C11 111.7(3)
N7 C10 C24 108.8(3)
C11 C10 C24 111.0(3)
C12 C11 C10 119.0(4)
C12 C11 Mo1 70.4(2)
C10 C11 Mo1 118.7(3)
C11 C12 C13 121.0(4)
C11 C12 Mo1 73.1(2)
C13 C12 Mo1 119.2(3)
O1 C13 C12 121.8(4)
O1 C13 C14 119.4(4)
C12 C13 C14 118.6(3)
N7 C14 C27 116.1(4)
N7 C14 C26 108.0(3)
C27 C14 C26 108.1(3)
N7 C14 C13 109.3(3)
C27 C14 C13 108.0(3)
C26 C14 C13 107.0(3)
O3 C16 N7 128.9(4)
O3 C16 O4 120.6(4)
N7 C16 O4 110.4(4)
O4 C17 C18 108.4(4)
C19 C18 C23 118.6(4)
C19 C18 C17 122.7(4)
C23 C18 C17 118.6(4)
C18 C19 C20 120.2(5)
C21 C20 C19 120.3(5)
C20 C21 C22 120.9(5)
C23 C22 C21 120.0(5)
C22 C23 C18 120.0(5)
C25 C24 C10 112.3(3)
O2 C25 C26 122.7(5)
O2 C25 C24 121.3(4)
C26 C25 C24 115.9(4)
C25 C26 C14 116.5(3)
C28 C27 C14 117.0(4)
O5 C29 Mo1 176.7(4)
O6 C30 Mo1 170.1(4)
C1 N1 N2 106.1(4)
C1 N1 Mo1 133.8(3)
N2 N1 Mo1 120.1(3)
C3 N2 N1 108.8(4)
C3 N2 B1 130.5(4)
N1 N2 B1 120.7(4)
C4 N3 N4 106.3(4)
C4 N3 Mo1 133.5(3)
N4 N3 Mo1 120.0(3)
C6 N4 N3 109.2(4)
C6 N4 B1 130.3(4)
N3 N4 B1 120.2(4)
C7 N5 N6 107.3(3)
C7 N5 Mo1 131.0(3)
N6 N5 Mo1 121.5(3)
C9 N6 N5 107.4(4)
C9 N6 B1 132.7(4)
N5 N6 B1 119.9(3)
C16 N7 C10 118.9(3)
C16 N7 C14 120.9(3)
C10 N7 C14 113.8(3)
C16 O4 C17 115.0(3)

loop_
_geom_bond_atom_site_label_1
_geom_bond_atom_site_label_2
_geom_bond_distance
Mo1 C29 1.955(4)
Mo1 C30 1.998(4)
Mo1 N5 2.178(4)
Mo1 N1 2.229(4)
Mo1 C12 2.261(4)
Mo1 N3 2.264(4)
Mo1 C11 2.296(4)
B1 N4 1.519(6)
B1 N2 1.521(7)
B1 N6 1.540(6)
C1 N1 1.327(5)
C1 C2 1.379(6)
C2 C3 1.339(7)
C3 N2 1.332(6)
C4 N3 1.331(5)
C4 C5 1.389(6)
C5 C6 1.349(7)
C6 N4 1.361(6)
C7 N5 1.339(5)
C7 C8 1.364(7)
C8 C9 1.359(6)
C9 N6 1.345(5)
C10 N7 1.463(5)
C10 C11 1.508(6)
C10 C24 1.558(5)
C11 C12 1.425(6)
C12 C13 1.454(6)
C13 O1 1.211(5)
C13 C14 1.563(6)
C14 N7 1.486(5)
C14 C27 1.529(6)
C14 C26 1.545(6)
C16 O3 1.206(5)
C16 N7 1.353(5)
C16 O4 1.375(5)
C17 O4 1.441(5)
C17 C18 1.480(6)
C18 C19 1.369(6)
C18 C23 1.394(7)
C19 C20 1.377(7)
C20 C21 1.336(7)
C21 C22 1.362(8)
C22 C23 1.361(7)
C24 C25 1.523(6)
C25 O2 1.200(5)
C25 C26 1.498(6)
C27 C28 1.516(7)
C29 O5 1.153(5)
C30 O6 1.154(5)
N1 N2 1.372(5)
N3 N4 1.364(4)
N5 N6 1.374(5)

loop_
_geom_torsion_atom_site_label_1
_geom_torsion_atom_site_label_2
_geom_torsion_atom_site_label_3
_geom_torsion_atom_site_label_4
_geom_torsion
N1 C1 C2 C3 -1.0(6)
C1 C2 C3 N2 1.6(6)
N3 C4 C5 C6 1.3(5)
C4 C5 C6 N4 -1.2(5)
N5 C7 C8 C9 -1.3(5)
C7 C8 C9 N6 1.8(5)
N7 C10 C11 C12 27.5(5)
C24 C10 C11 C12 -94.1(5)
N7 C10 C11 Mo1 -54.8(4)
C24 C10 C11 Mo1 -176.5(3)
C29 Mo1 C11 C12 176.1(3)
C30 Mo1 C11 C12 -104.4(3)
N5 Mo1 C11 C12 160.7(3)
N1 Mo1 C11 C12 80.6(3)
N3 Mo1 C11 C12 -1.1(3)
C29 Mo1 C11 C10 -70.8(3)
C30 Mo1 C11 C10 8.7(3)
N5 Mo1 C11 C10 -86.2(4)
N1 Mo1 C11 C10 -166.3(3)
C12 Mo1 C11 C10 113.1(4)
N3 Mo1 C11 C10 112.0(3)
C10 C11 C12 C13 1.6(6)
Mo1 C11 C12 C13 114.3(4)
C10 C11 C12 Mo1 -112.7(3)
C29 Mo1 C12 C11 -3.8(3)
C30 Mo1 C12 C11 80.8(3)
N5 Mo1 C12 C11 -146.7(5)
N1 Mo1 C12 C11 -99.0(3)
N3 Mo1 C12 C11 179.1(3)
C29 Mo1 C12 C13 -120.4(3)
C30 Mo1 C12 C13 -35.8(3)
N5 Mo1 C12 C13 96.7(6)
N1 Mo1 C12 C13 144.4(3)
N3 Mo1 C12 C13 62.5(3)
C11 Mo1 C12 C13 -116.6(4)
C11 C12 C13 O1 171.1(4)
Mo1 C12 C13 O1 -101.8(5)
C11 C12 C13 C14 -2.6(6)
Mo1 C12 C13 C14 84.5(4)
O1 C13 C14 N7 161.4(4)
C12 C13 C14 N7 -24.7(5)
O1 C13 C14 C27 34.3(5)
C12 C13 C14 C27 -151.8(4)
O1 C13 C14 C26 -81.9(5)
C12 C13 C14 C26 92.0(4)
O4 C17 C18 C19 -28.8(7)
O4 C17 C18 C23 154.4(4)
C23 C18 C19 C20 -2.4(7)
C17 C18 C19 C20 -179.2(4)
C18 C19 C20 C21 1.1(7)
C19 C20 C21 C22 -0.5(8)
C20 C21 C22 C23 1.2(9)
C21 C22 C23 C18 -2.6(8)
C19 C18 C23 C22 3.1(7)
C17 C18 C23 C22 -180.0(5)
N7 C10 C24 C25 -51.5(4)
C11 C10 C24 C25 71.8(4)
C10 C24 C25 O2 -144.5(4)
C10 C24 C25 C26 39.3(5)
O2 C25 C26 C14 146.6(4)
C24 C25 C26 C14 -37.2(5)
N7 C14 C26 C25 45.1(5)
C27 C14 C26 C25 171.4(4)
C13 C14 C26 C25 -72.4(4)
N7 C14 C27 C28 -55.2(5)
C26 C14 C27 C28 -176.7(4)
C13 C14 C27 C28 67.8(5)
C30 Mo1 C29 O5 34(7)
N5 Mo1 C29 O5 -55(7)
N1 Mo1 C29 O5 -138(7)
C12 Mo1 C29 O5 134(7)
N3 Mo1 C29 O5 -58(8)
C11 Mo1 C29 O5 132(7)
C29 Mo1 C30 O6 -44(2)
N5 Mo1 C30 O6 43(2)
N1 Mo1 C30 O6 31(3)
C12 Mo1 C30 O6 -148(2)
N3 Mo1 C30 O6 123(2)
C11 Mo1 C30 O6 -112(2)
C2 C1 N1 N2 0.0(5)
C2 C1 N1 Mo1 178.5(3)
C29 Mo1 N1 C1 -53.5(4)
C30 Mo1 N1 C1 -127.0(11)
N5 Mo1 N1 C1 -139.1(4)
C12 Mo1 N1 C1 51.8(4)
N3 Mo1 N1 C1 140.2(4)
C11 Mo1 N1 C1 15.9(4)
C29 Mo1 N1 N2 124.8(3)
C30 Mo1 N1 N2 51.3(13)
N5 Mo1 N1 N2 39.1(3)
C12 Mo1 N1 N2 -129.9(3)
N3 Mo1 N1 N2 -41.5(3)
C11 Mo1 N1 N2 -165.8(3)
C2 C3 N2 N1 -1.7(5)
C2 C3 N2 B1 179.6(5)
C1 N1 N2 C3 1.0(5)
Mo1 N1 N2 C3 -177.7(3)
C1 N1 N2 B1 179.9(4)
Mo1 N1 N2 B1 1.2(5)
N4 B1 N2 C3 -121.9(5)
N6 B1 N2 C3 119.9(5)
N4 B1 N2 N1 59.5(5)
N6 B1 N2 N1 -58.7(5)
C5 C4 N3 N4 -0.8(5)
C5 C4 N3 Mo1 -174.9(3)
C29 Mo1 N3 C4 132.2(7)
C30 Mo1 N3 C4 42.2(4)
N5 Mo1 N3 C4 128.8(4)
N1 Mo1 N3 C4 -146.2(4)
C12 Mo1 N3 C4 -59.6(4)
C11 Mo1 N3 C4 -59.0(4)
C29 Mo1 N3 N4 -41.2(8)
C30 Mo1 N3 N4 -131.2(3)
N5 Mo1 N3 N4 -44.6(3)
N1 Mo1 N3 N4 40.4(3)
C12 Mo1 N3 N4 127.0(3)
C11 Mo1 N3 N4 127.7(3)
C5 C6 N4 N3 0.7(5)
C5 C6 N4 B1 173.3(4)
C4 N3 N4 C6 0.1(5)
Mo1 N3 N4 C6 175.1(3)
C4 N3 N4 B1 -173.4(4)
Mo1 N3 N4 B1 1.6(5)
N2 B1 N4 C6 127.4(5)
N6 B1 N4 C6 -113.4(5)
N2 B1 N4 N3 -60.6(5)
N6 B1 N4 N3 58.5(5)
C8 C7 N5 N6 0.3(5)
C8 C7 N5 Mo1 -175.7(3)
C29 Mo1 N5 C7 41.6(4)
C30 Mo1 N5 C7 -40.3(4)
N1 Mo1 N5 C7 138.0(4)
C12 Mo1 N5 C7 -174.1(5)
N3 Mo1 N5 C7 -139.2(4)
C11 Mo1 N5 C7 56.0(6)
C29 Mo1 N5 N6 -134.0(3)
C30 Mo1 N5 N6 144.2(3)
N1 Mo1 N5 N6 -37.6(3)
C12 Mo1 N5 N6 10.3(7)
N3 Mo1 N5 N6 45.2(3)
C11 Mo1 N5 N6 -119.6(4)
C8 C9 N6 N5 -1.6(5)
C8 C9 N6 B1 179.6(4)
C7 N5 N6 C9 0.8(4)
Mo1 N5 N6 C9 177.3(3)
C7 N5 N6 B1 179.8(4)
Mo1 N5 N6 B1 -3.7(5)
N4 B1 N6 C9 120.1(5)
N2 B1 N6 C9 -120.5(5)
N4 B1 N6 N5 -58.5(5)
N2 B1 N6 N5 60.8(5)
O3 C16 N7 C10 161.7(4)
O4 C16 N7 C10 -21.5(5)
O3 C16 N7 C14 11.6(7)
O4 C16 N7 C14 -171.6(3)
C11 C10 N7 C16 150.1(3)
C24 C10 N7 C16 -87.0(4)
C11 C10 N7 C14 -57.8(4)
C24 C10 N7 C14 65.1(4)
C27 C14 N7 C16 -30.7(5)
C26 C14 N7 C16 90.9(4)
C13 C14 N7 C16 -153.1(4)
C27 C14 N7 C10 177.8(4)
C26 C14 N7 C10 -60.6(4)
C13 C14 N7 C10 55.4(4)
O3 C16 O4 C17 6.6(6)
N7 C16 O4 C17 -170.5(4)
C18 C17 O4 C16 176.7(4)
